data_1506379
loop_
_publ_author_name
'Nygren, Cara L.'
'Wilson, Chick C.'
'Turner, John F. C.'

_publ_section_title
;
 Electron and nuclear positions in the short hydrogen bond in
 urotropine-N-oxide.formic acid.
;
_journal_issue 9
_journal_name_full 'The journal of physical chemistry. A'
_journal_page_first 1911
_journal_page_last 1919
_journal_paper_doi 10.1021/jp047187r
_journal_volume 109
_journal_year 2005
_chemical_formula_sum 'C7 H14 N4 O3'
_chemical_formula_weight 202.21
_chemical_name_systematic ' ?'
_space_group_IT_number 14
_symmetry_cell_setting monoclinic
_symmetry_space_group_name_Hall '-P 2yn'
_symmetry_space_group_name_H-M 'P 1 21/n 1'
_cell_angle_alpha 90.0
_cell_angle_beta 95.391
_cell_angle_gamma 90.0
_cell_formula_units_Z 4
_cell_length_a 6.726
_cell_length_b 6.732
_cell_length_c 19.418
_cell_volume 875.347
_pd_block_id 2004-09-22T15:43|UNOFA_phase1|Cara_L._Nygren||
_pd_phase_name unofa_neutron_123K
_cod_data_source_file jp047187rsi20041109_044850.cif
_cod_data_source_block UNOFA_phase_1
_cod_depositor_comments
;
The following automatic conversions were performed:

'_geom_bond_publ_flag' value 'N' changed to 'n' according to
/home/saulius/struct/CIF-dictionaries/cif_core.dic dictionary named
'cif_core.dic' version 2.4.1 from 2010-06-29 (78
times).

'_geom_angle_publ_flag' value 'N' changed to 'n' according
to /home/saulius/struct/CIF-dictionaries/cif_core.dic dictionary
named 'cif_core.dic' version 2.4.1 from 2010-06-29 (57 times).

Automatic conversion script
Id: cif_fix_values 1715 2011-07-08 13:25:40Z adriana 
;
_cod_original_cell_volume 875.34692
_cod_original_sg_symbol_H-M 'P 21/n'
_cod_database_code 1506379

loop_
_symmetry_equiv_pos_site_id
_symmetry_equiv_pos_as_xyz
1 +x,+y,+z
2 -x+1/2,+y+1/2,-z+1/2
-1 -x,-y,-z
-2 +x+1/2,-y+1/2,+z+1/2

loop_
_atom_site_aniso_label
_atom_site_aniso_U_11
_atom_site_aniso_U_12
_atom_site_aniso_U_13
_atom_site_aniso_U_22
_atom_site_aniso_U_23
_atom_site_aniso_U_33
C1 0.0144(13) -0.0010(11) 0.0029(13) 0.0174(15) 0.0004(13) 0.0211(20)
C2 0.0221(15) 0.0025(12) 0.0064(14) 0.0152(16) -0.0020(12) 0.0155(18)
C3 0.0168(14) 0.0033(13) -0.0021(13) 0.0207(17) 0.0000(13) 0.0254(19)
C4 0.0217(15) 0.0007(12) 0.0000(14) 0.0196(16) -0.0004(12) 0.0157(19)
C5 0.0272(15) 0.0025(12) 0.0045(14) 0.0132(15) -0.0004(13) 0.0208(20)
C6 0.0212(15) -0.0012(11) 0.0019(15) 0.0145(15) -0.0024(12) 0.0160(19)
C7 0.0234(16) -0.0012(12) 0.0013(14) 0.0227(14) 0.0001(13) 0.0220(20)
N1 0.0169(9) -0.0033(8) 0.0049(9) 0.0130(10) -0.0011(9) 0.0174(12)
N2 0.0200(10) 0.0034(8) 0.0039(9) 0.0172(10) 0.0031(8) 0.0138(12)
N3 0.0223(10) -0.0038(8) 0.0023(9) 0.0167(11) -0.0020(9) 0.0176(13)
N4 0.0177(10) 0.0023(8) 0.0019(10) 0.0205(10) -0.0034(9) 0.0234(14)
O1 0.0247(16) 0.0033(13) 0.0036(15) 0.0137(16) -0.0002(14) 0.0204(20)
O2 0.0170(16) -0.0020(13) 0.0052(15) 0.0302(19) -0.0057(15) 0.0210(22)
O3 0.0253(17) 0.0050(15) 0.0140(17) 0.0319(18) -0.0023(17) 0.0355(23)
H1A 0.0347(29) -0.0027(25) 0.0074(26) 0.0330(29) 0.0079(26) 0.016(4)
H1B 0.0496(33) -0.0113(24) 0.0035(31) 0.0167(27) -0.0028(24) 0.033(4)
H2A 0.0361(31) -0.0036(24) -0.0030(29) 0.0256(30) -0.0035(26) 0.036(4)
H2B 0.0273(26) 0.0039(23) 0.0059(25) 0.0373(33) 0.0098(24) 0.021(4)
H3A 0.0443(35) 0.0173(28) -0.0013(31) 0.0303(32) -0.0021(27) 0.038(4)
H3B 0.0231(27) -0.0130(25) -0.0015(27) 0.0355(32) 0.0095(29) 0.041(4)
H4A 0.054(4) -0.0027(30) -0.0060(33) 0.036(4) 0.0131(28) 0.040(5)
H4B 0.0419(35) -0.0027(26) 0.0190(30) 0.037(4) 0.0088(28) 0.030(4)
H5A 0.0405(32) -0.0039(30) 0.0059(29) 0.056(4) -0.0016(30) 0.0115(34)
H5B 0.0398(30) 0.0051(24) 0.0079(28) 0.0160(26) -0.0038(25) 0.036(4)
H6A 0.0295(31) -0.0094(25) 0.0014(30) 0.0365(35) -0.0015(27) 0.035(4)
H6B 0.051(4) -0.0033(25) -0.0221(31) 0.0217(28) 0.0018(26) 0.030(4)
H7 0.0266(31) -0.0109(32) -0.0076(32) 0.085(5) -0.015(4) 0.042(5)
H1 0.043(4) 0.0035(24) 0.0048(29) 0.0201(29) -0.0013(25) 0.028(4)

loop_
_atom_site_type_symbol
_atom_site_label
_atom_site_fract_x
_atom_site_fract_y
_atom_site_fract_z
_atom_site_occupancy
_atom_site_thermal_displace_type
_atom_site_U_iso_or_equiv
_atom_site_symmetry_multiplicity
C C1 0.3404(4) 0.3919(4) 0.05746(17) 1.0 Uani 0.01754 4
C C2 0.2301(4) 0.3684(4) 0.17392(16) 1.0 Uani 0.01728 4
C C3 0.4925(4) 0.1696(5) 0.14019(17) 1.0 Uani 0.02124 4
C C4 0.1759(4) 0.0248(4) 0.15608(17) 1.0 Uani 0.01911 4
C C5 0.2845(4) 0.0498(4) 0.04301(18) 1.0 Uani 0.02028 4
C C6 0.0129(4) 0.2439(4) 0.07303(18) 1.0 Uani 0.01721 4
C C7 -0.2484(4) 0.6794(4) 0.19257(17) 1.0 Uani 0.02275 4
N N1 0.16049(25) 0.40722(25) 0.09867(11) 1.0 Uani 0.01555 4
N N2 0.32111(27) 0.17661(27) 0.18204(11) 1.0 Uani 0.01684 4
N N3 0.10853(27) 0.05468(26) 0.08241(11) 1.0 Uani 0.01882 4
N N4 0.43218(27) 0.19989(27) 0.06684(12) 1.0 Uani 0.02052 4
O O1 0.0801(5) 0.5934(4) 0.08800(19) 1.0 Uani 0.0195 4
O O2 -0.2486(4) 0.6305(4) 0.12853(19) 1.0 Uani 0.02252 4
O O3 -0.3964(5) 0.7104(5) 0.22375(22) 1.0 Uani 0.03018 4
H H1A 0.2830(8) 0.4197(8) 0.00402(31) 1.0 Uani 0.02772 4
H H1B 0.4448(9) 0.5116(7) 0.07637(34) 1.0 Uani 0.03302 4
H H2A 0.3322(8) 0.4911(8) 0.18938(34) 1.0 Uani 0.03303 4
H H2B 0.0941(8) 0.3790(8) 0.20358(30) 1.0 Uani 0.02842 4
H H3A 0.5629(9) 0.0233(8) 0.1460(4) 1.0 Uani 0.03778 4
H H3B 0.6011(8) 0.2834(8) 0.1585(4) 1.0 Uani 0.0334 4
H H4A 0.2468(10) -0.1242(9) 0.1622(4) 1.0 Uani 0.04403 4
H H4B 0.0475(9) 0.0341(8) 0.18685(35) 1.0 Uani 0.03528 4
H H5A 0.2333(8) 0.0735(9) -0.01188(33) 1.0 Uani 0.03574 4
H H5B 0.3562(8) -0.1000(8) 0.05052(33) 1.0 Uani 0.03035 4
H H6A -0.1138(9) 0.2560(8) 0.1028(4) 1.0 Uani 0.03383 4
H H6B -0.0316(9) 0.2747(7) 0.0184(4) 1.0 Uani 0.03592 4
H H7 -0.1002(9) 0.6900(10) 0.2214(4) 1.0 Uani 0.05191 4
H H1 -0.0810(9) 0.6091(7) 0.11173(31) 1.0 Uani 0.03032 4

loop_
_atom_type_symbol
_atom_type_number_in_cell
C_ 28.0
N_ 16.0
O_ 12.0
H_ 56.0

loop_
_geom_angle_atom_site_label_1
_geom_angle_atom_site_label_2
_geom_angle_atom_site_label_3
_geom_angle
_geom_angle_site_symmetry_1
_geom_angle_site_symmetry_3
_geom_angle_publ_flag
N1 C1 N4 110.43(22) 1_555 1_555 n
N1 C1 H1A 105.18(34) 1_555 1_555 n
N1 C1 H1B 106.7(4) 1_555 1_555 n
N4 C1 H1A 112.64(35) 1_555 1_555 n
N4 C1 H1B 111.15(35) 1_555 1_555 n
H1A C1 H1B 110.4(5) 1_555 1_555 n
N1 C2 N2 110.62(21) 1_555 1_555 n
N1 C2 H2A 105.2(4) 1_555 1_555 n
N1 C2 H2B 106.85(32) 1_555 1_555 n
N2 C2 H2A 113.47(34) 1_555 1_555 n
N2 C2 H2B 111.09(33) 1_555 1_555 n
H2A C2 H2B 109.2(5) 1_555 1_555 n
N2 C3 N4 112.00(22) 1_555 1_555 n
N2 C3 H3A 109.0(4) 1_555 1_555 n
N2 C3 H3B 109.4(4) 1_555 1_555 n
N4 C3 H3A 107.8(4) 1_555 1_555 n
N4 C3 H3B 109.5(4) 1_555 1_555 n
H3A C3 H3B 109.1(5) 1_555 1_555 n
N2 C4 N3 111.83(23) 1_555 1_555 n
N2 C4 H4A 109.0(4) 1_555 1_555 n
N2 C4 H4B 107.8(4) 1_555 1_555 n
N3 C4 H4A 108.4(5) 1_555 1_555 n
N3 C4 H4B 109.6(4) 1_555 1_555 n
H4A C4 H4B 110.2(5) 1_555 1_555 n
N3 C5 N4 112.13(24) 1_555 1_555 n
N3 C5 H5A 107.9(4) 1_555 1_555 n
N3 C5 H5B 108.1(4) 1_555 1_555 n
N4 C5 H5A 110.4(4) 1_555 1_555 n
N4 C5 H5B 108.00(35) 1_555 1_555 n
H5A C5 H5B 110.3(5) 1_555 1_555 n
N1 C6 N3 109.13(20) 1_555 1_555 n
N1 C6 H6A 107.01(35) 1_555 1_555 n
N1 C6 H6B 106.76(33) 1_555 1_555 n
N3 C6 H6A 111.6(4) 1_555 1_555 n
N3 C6 H6B 111.8(4) 1_555 1_555 n
H6A C6 H6B 110.3(5) 1_555 1_555 n
O2 C7 O3 126.28(34) 1_555 1_555 n
O2 C7 H7 115.3(5) 1_555 1_555 n
O3 C7 H7 118.4(5) 1_555 1_555 n
C1 N1 C2 107.93(19) 1_555 1_555 n
C1 N1 C6 107.73(21) 1_555 1_555 n
C1 N1 O1 107.77(22) 1_555 1_555 n
C2 N1 C6 108.75(20) 1_555 1_555 n
C2 N1 O1 112.63(22) 1_555 1_555 n
C6 N1 O1 111.84(20) 1_555 1_555 n
C2 N2 C3 108.50(22) 1_555 1_555 n
C2 N2 C4 109.02(20) 1_555 1_555 n
C3 N2 C4 108.52(24) 1_555 1_555 n
C4 N3 C5 108.27(21) 1_555 1_555 n
C4 N3 C6 109.81(22) 1_555 1_555 n
C5 N3 C6 109.16(22) 1_555 1_555 n
C1 N4 C3 109.06(23) 1_555 1_555 n
C1 N4 C5 108.10(20) 1_555 1_555 n
C3 N4 C5 109.32(24) 1_555 1_555 n
N1 O1 H1 111.90(34) 1_555 1_555 n
C7 O2 H1 112.0(4) 1_555 1_555 n
O1 H1 O2 173.3(6) 1_555 1_555 n

loop_
_geom_bond_atom_site_label_1
_geom_bond_atom_site_label_2
_geom_bond_distance
_geom_bond_site_symmetry_2
_geom_bond_publ_flag
C1 N1 1.5157(33) 1_555 n
C1 N4 1.4366(31) 1_555 n
C1 H1A 1.089(7) 1_555 n
C1 H1B 1.109(7) 1_555 n
C2 N1 1.515(4) 1_555 n
C2 N2 1.4313(31) 1_555 n
C2 H2A 1.098(7) 1_555 n
C2 H2B 1.128(7) 1_555 n
C3 N2 1.472(4) 1_555 n
C3 N4 1.458(4) 1_555 n
C3 H3A 1.094(7) 1_555 n
C3 H3B 1.095(7) 1_555 n
C4 N2 1.4699(33) 1_555 n
C4 N3 1.473(4) 1_555 n
C4 H4A 1.112(8) 1_555 n
C4 H4B 1.097(8) 1_555 n
C5 N3 1.469(4) 1_555 n
C5 N4 1.4615(34) 1_555 n
C5 H5A 1.100(8) 1_555 n
C5 H5B 1.122(6) 1_555 n
C6 N1 1.5328(32) 1_555 n
C6 N3 1.4307(32) 1_555 n
C6 H6A 1.077(8) 1_555 n
C6 H6B 1.094(8) 1_555 n
C7 O2 1.286(5) 1_555 n
C7 O3 1.230(4) 1_555 n
C7 H7 1.099(7) 1_555 n
C7 H1 2.071(7) 1_555 n
N1 C1 1.5157(33) 1_555 n
N1 C2 1.515(4) 1_555 n
N1 C6 1.5328(32) 1_555 n
N1 O1 1.3727(33) 1_555 n
N2 C2 1.4313(31) 1_555 n
N2 C3 1.472(4) 1_555 n
N2 C4 1.4699(33) 1_555 n
N3 C4 1.473(4) 1_555 n
N3 C5 1.469(4) 1_555 n
N3 C6 1.4307(32) 1_555 n
N4 C1 1.4366(31) 1_555 n
N4 C3 1.458(4) 1_555 n
N4 C5 1.4615(34) 1_555 n
O1 N1 1.3727(33) 1_555 n
O1 H1 1.221(7) 1_555 n
O2 C7 1.286(5) 1_555 n
O2 H7 2.018(8) 1_555 n
O2 H1 1.211(7) 1_555 n
O3 C7 1.230(4) 1_555 n
O3 H7 2.002(7) 1_555 n
H1A C1 1.089(7) 1_555 n
H1A H1B 1.804(8) 1_555 n
H1B C1 1.109(7) 1_555 n
H1B H1A 1.804(8) 1_555 n
H2A C2 1.098(7) 1_555 n
H2A H2B 1.815(7) 1_555 n
H2B C2 1.128(7) 1_555 n
H2B H2A 1.815(7) 1_555 n
H3A C3 1.094(7) 1_555 n
H3A H3B 1.783(7) 1_555 n
H3B C3 1.095(7) 1_555 n
H3B H3A 1.783(7) 1_555 n
H4A C4 1.112(8) 1_555 n
H4A H4B 1.812(9) 1_555 n
H4B C4 1.097(8) 1_555 n
H4B H4A 1.812(9) 1_555 n
H5A C5 1.100(8) 1_555 n
H5A H5B 1.824(8) 1_555 n
H5B C5 1.122(6) 1_555 n
H5B H5A 1.824(8) 1_555 n
H6A C6 1.077(8) 1_555 n
H6A H6B 1.782(10) 1_555 n
H6B C6 1.094(8) 1_555 n
H6B H6A 1.782(10) 1_555 n
H7 C7 1.099(7) 1_555 n
H7 O2 2.018(8) 1_555 n
H7 O3 2.002(7) 1_555 n
H1 C7 2.071(7) 1_555 n
H1 O1 1.221(7) 1_555 n
H1 O2 1.211(7) 1_555 n
